data_7013752
loop_
_publ_author_name
'Mehdoui, Thouraya'
'Berthet, Jean-Claude'
'Thu\'ery, Pierre'
'Ephritikhine, Michel'

_publ_section_title
;
 Lanthanide(III)/actinide(III) differentiation in coordination of azine
 molecules to tris(cyclopentadienyl) complexes of cerium and uranium.
;
_journal_issue 4
_journal_name_full 'Dalton transactions (Cambridge, England : 2003)'
_journal_page_first 579
_journal_page_last 590
_journal_paper_doi 10.1039/b313992a
_journal_year 2004
_chemical_formula_sum 'C33 H46 N U'
_chemical_formula_weight 694.74
_space_group_IT_number 2
_symmetry_cell_setting triclinic
_symmetry_space_group_name_Hall '-P 1'
_symmetry_space_group_name_H-M 'P -1'
_atom_sites_solution_hydrogens geom
_atom_sites_solution_primary patter
_atom_sites_solution_secondary difmap
_audit_creation_method SHELXL-97
_cell_angle_alpha 109.090(7)
_cell_angle_beta 98.889(8)
_cell_angle_gamma 98.832(5)
_cell_formula_units_Z 2
_cell_length_a 10.8282(13)
_cell_length_b 10.8431(12)
_cell_length_c 14.0262(11)
_cell_measurement_reflns_used 10168
_cell_measurement_temperature 100(2)
_cell_measurement_theta_max 25.68
_cell_measurement_theta_min 2.76
_cell_volume 1500.4(3)
_computing_cell_refinement 'DENZO-SMN (Otwinowski & Minor, 1997)'
_computing_data_collection 'Kappa-CCD software (Nonius B.V., 1998)'
_computing_data_reduction 'DENZO-SMN (Otwinowski & Minor, 1997)'
_computing_molecular_graphics 'SHELXTL (Sheldrick, 1999)'
_computing_publication_material 'SHELXTL (Sheldrick, 1999)'
_computing_structure_refinement 'SHELXL-97 (Sheldrick, 1997)'
_computing_structure_solution 'SHELXS-97 (Sheldrick, 1997)'
_diffrn_ambient_temperature 100(2)
_diffrn_measured_fraction_theta_full 0.921
_diffrn_measured_fraction_theta_max 0.921
_diffrn_measurement_device_type 'Nonius Kappa-CCD'
_diffrn_measurement_method '\f scans'
_diffrn_radiation_monochromator graphite
_diffrn_radiation_source 'fine-focus sealed tube'
_diffrn_radiation_type MoK\a
_diffrn_radiation_wavelength 0.71073
_diffrn_reflns_av_R_equivalents 0.0505
_diffrn_reflns_av_sigmaI/netI 0.0779
_diffrn_reflns_limit_h_max 13
_diffrn_reflns_limit_h_min -13
_diffrn_reflns_limit_k_max 13
_diffrn_reflns_limit_k_min -13
_diffrn_reflns_limit_l_max 16
_diffrn_reflns_limit_l_min -16
_diffrn_reflns_number 10168
_diffrn_reflns_theta_full 25.68
_diffrn_reflns_theta_max 25.68
_diffrn_reflns_theta_min 2.76
_diffrn_standards_decay_% 0
_diffrn_standards_interval_time 0
_exptl_absorpt_coefficient_mu 5.429
_exptl_absorpt_correction_T_max 0.637
_exptl_absorpt_correction_T_min 0.455
_exptl_absorpt_correction_type refdelf
_exptl_absorpt_process_details 'program DELABS from PLATON (Spek, 2000)'
_exptl_crystal_colour 'translucent dark brown'
_exptl_crystal_density_diffrn 1.538
_exptl_crystal_density_meas ?
_exptl_crystal_description parallelepiped
_exptl_crystal_F_000 686
_exptl_crystal_size_max 0.18
_exptl_crystal_size_mid 0.12
_exptl_crystal_size_min 0.08
_refine_diff_density_max 1.287
_refine_diff_density_min -1.323
_refine_diff_density_rms 0.128
_refine_ls_extinction_method none
_refine_ls_goodness_of_fit_ref 1.044
_refine_ls_hydrogen_treatment constr
_refine_ls_matrix_type full
_refine_ls_number_parameters 325
_refine_ls_number_reflns 5247
_refine_ls_number_restraints 54
_refine_ls_restrained_S_all 1.052
_refine_ls_R_factor_all 0.0566
_refine_ls_R_factor_gt 0.0434
_refine_ls_shift/su_max 0.001
_refine_ls_shift/su_mean 0.000
_refine_ls_structure_factor_coef Fsqd
_refine_ls_weighting_details 'calc w=1/[\s^2^(Fo^2^)+(0.0532P)^2^+0.4427P] where P=(Fo^2^+2Fc^2^)/3'
_refine_ls_weighting_scheme calc
_refine_ls_wR_factor_gt 0.1045
_refine_ls_wR_factor_ref 0.1113
_reflns_number_gt 4432
_reflns_number_total 5247
_reflns_threshold_expression >2sigma(I)
_cod_data_source_file b313992a.txt
_cod_data_source_block (U,Bu^t^,picoline)
_cod_database_code 7013752

loop_
_symmetry_equiv_pos_as_xyz
'x, y, z'
'-x, -y, -z'

loop_
_atom_site_label
_atom_site_type_symbol
_atom_site_fract_x
_atom_site_fract_y
_atom_site_fract_z
_atom_site_U_iso_or_equiv
_atom_site_adp_type
_atom_site_occupancy
_atom_site_symmetry_multiplicity
_atom_site_calc_flag
_atom_site_refinement_flags
_atom_site_disorder_assembly
_atom_site_disorder_group
U U 0.78382(3) 0.99487(3) 0.72034(2) 0.03114(12) Uani 1 1 d . . .
N N 0.9876(8) 0.8848(7) 0.7191(6) 0.0510(19) Uani 1 1 d . . .
C1 C 0.6426(9) 0.7177(8) 0.6543(7) 0.050(2) Uani 1 1 d . . .
C2 C 0.5552(9) 0.7994(9) 0.6784(7) 0.050(2) Uani 1 1 d . . .
H2 H 0.5143 0.8088 0.7331 0.060 Uiso 1 1 calc R . .
C3 C 0.5382(10) 0.8658(10) 0.6070(9) 0.066(3) Uani 1 1 d U . .
H3 H 0.4855 0.9259 0.6066 0.079 Uiso 1 1 calc R . .
C4 C 0.6124(13) 0.8254(11) 0.5407(9) 0.075(3) Uani 1 1 d U . .
H4 H 0.6176 0.8526 0.4848 0.091 Uiso 1 1 calc R . .
C5 C 0.6824(11) 0.7356(10) 0.5660(9) 0.071(3) Uani 1 1 d U . .
H5 H 0.7418 0.6965 0.5323 0.085 Uiso 1 1 calc R . .
C6 C 0.6658(11) 0.6119(9) 0.6987(10) 0.068(3) Uani 1 1 d U . .
C7 C 0.8071(19) 0.608(2) 0.7269(15) 0.139(6) Uani 1 1 d U . .
H7A H 0.8187 0.5669 0.7778 0.208 Uiso 1 1 calc R . .
H7B H 0.8582 0.6976 0.7545 0.208 Uiso 1 1 calc R . .
H7C H 0.8330 0.5574 0.6662 0.208 Uiso 1 1 calc R . .
C8 C 0.5876(13) 0.4812(12) 0.6347(10) 0.082(3) Uani 1 1 d U . .
H8A H 0.4991 0.4817 0.6351 0.123 Uiso 1 1 calc R . .
H8B H 0.6123 0.4155 0.6615 0.123 Uiso 1 1 calc R . .
H8C H 0.5996 0.4597 0.5652 0.123 Uiso 1 1 calc R . .
C9 C 0.6392(18) 0.6452(18) 0.8079(14) 0.125(6) Uani 1 1 d U . .
H9A H 0.5519 0.6535 0.8056 0.187 Uiso 1 1 calc R . .
H9B H 0.6955 0.7279 0.8534 0.187 Uiso 1 1 calc R . .
H9C H 0.6535 0.5749 0.8328 0.187 Uiso 1 1 calc R . .
C10 C 0.6840(8) 1.1271(8) 0.8981(6) 0.0395(18) Uani 1 1 d . . .
C11 C 0.6962(8) 1.0029(8) 0.9044(6) 0.0400(19) Uani 1 1 d . . .
H11 H 0.6292 0.9337 0.8980 0.048 Uiso 1 1 calc R . .
C12 C 0.8295(8) 1.0011(8) 0.9224(6) 0.0391(18) Uani 1 1 d . . .
H12 H 0.8646 0.9300 0.9281 0.047 Uiso 1 1 calc R . .
C13 C 0.8966(8) 1.1238(8) 0.9298(6) 0.0375(18) Uani 1 1 d . . .
H13 H 0.9852 1.1512 0.9435 0.045 Uiso 1 1 calc R . .
C14 C 0.8078(7) 1.2004(8) 0.9131(6) 0.0372(18) Uani 1 1 d . . .
H14 H 0.8283 1.2864 0.9122 0.045 Uiso 1 1 calc R . .
C15 C 0.5622(9) 1.1798(8) 0.8931(9) 0.055(3) Uani 1 1 d . . .
C16 C 0.5542(12) 1.2534(13) 0.8182(11) 0.080(3) Uani 1 1 d U . .
H16A H 0.6296 1.3233 0.8376 0.121 Uiso 1 1 calc R . .
H16B H 0.4799 1.2915 0.8200 0.121 Uiso 1 1 calc R . .
H16C H 0.5481 1.1920 0.7496 0.121 Uiso 1 1 calc R . .
C17 C 0.5682(12) 1.2780(12) 1.0049(10) 0.086(4) Uani 1 1 d U . .
H17A H 0.6266 1.3610 1.0184 0.129 Uiso 1 1 calc R . .
H17B H 0.5973 1.2390 1.0543 0.129 Uiso 1 1 calc R . .
H17C H 0.4845 1.2942 1.0107 0.129 Uiso 1 1 calc R . .
C18 C 0.4427(10) 1.0698(11) 0.8672(10) 0.067(3) Uani 1 1 d . . .
H18A H 0.3689 1.1087 0.8720 0.100 Uiso 1 1 calc R . .
H18B H 0.4514 1.0238 0.9150 0.100 Uiso 1 1 calc R . .
H18C H 0.4324 1.0075 0.7981 0.100 Uiso 1 1 calc R . .
C19 C 0.9585(7) 1.2207(7) 0.7036(6) 0.0330(16) Uani 1 1 d . . .
C20 C 0.8337(8) 1.2475(7) 0.6972(6) 0.0370(18) Uani 1 1 d . . .
H20 H 0.8100 1.3168 0.7451 0.044 Uiso 1 1 calc R . .
C21 C 0.7516(8) 1.1519(8) 0.6060(6) 0.0369(17) Uani 1 1 d . . .
H21 H 0.6645 1.1458 0.5844 0.044 Uiso 1 1 calc R . .
C22 C 0.8261(9) 1.0671(8) 0.5538(6) 0.043(2) Uani 1 1 d . . .
H22 H 0.7971 0.9971 0.4904 0.052 Uiso 1 1 calc R . .
C23 C 0.9508(8) 1.1069(8) 0.6140(7) 0.0403(19) Uani 1 1 d . . .
H23 H 1.0181 1.0656 0.5982 0.048 Uiso 1 1 calc R . .
C24 C 1.0828(8) 1.3132(8) 0.7728(6) 0.0410(19) Uani 1 1 d . . .
C25 C 1.1455(10) 1.3889(9) 0.7105(8) 0.057(2) Uani 1 1 d . . .
H25A H 1.1559 1.3258 0.6475 0.086 Uiso 1 1 calc R . .
H25B H 1.2277 1.4427 0.7507 0.086 Uiso 1 1 calc R . .
H25C H 1.0918 1.4454 0.6946 0.086 Uiso 1 1 calc R . .
C26 C 1.1762(9) 1.2331(9) 0.8045(8) 0.053(2) Uani 1 1 d . . .
H26A H 1.1378 1.1821 0.8410 0.080 Uiso 1 1 calc R . .
H26B H 1.2538 1.2935 0.8485 0.080 Uiso 1 1 calc R . .
H26C H 1.1954 1.1737 0.7437 0.080 Uiso 1 1 calc R . .
C27 C 1.0628(9) 1.4152(8) 0.8712(7) 0.050(2) Uani 1 1 d . . .
H27A H 1.0238 1.3691 0.9105 0.076 Uiso 1 1 calc R . .
H27B H 1.0081 1.4695 0.8528 0.076 Uiso 1 1 calc R . .
H27C H 1.1441 1.4711 0.9118 0.076 Uiso 1 1 calc R . .
C28 C 1.0627(9) 0.8894(10) 0.8073(9) 0.059(3) Uani 1 1 d . . .
H28 H 1.0456 0.9420 0.8689 0.071 Uiso 1 1 calc R . .
C29 C 1.1624(9) 0.8244(10) 0.8162(9) 0.059(3) Uani 1 1 d . . .
H29 H 1.2107 0.8324 0.8796 0.070 Uiso 1 1 calc R . .
C30 C 1.1824(10) 0.7520(10) 0.7290(8) 0.057(3) Uani 1 1 d . . .
H30 H 1.2449 0.7025 0.7320 0.068 Uiso 1 1 calc R . .
C31 C 1.1213(10) 0.7405(8) 0.6328(7) 0.051(2) Uani 1 1 d . . .
C32 C 1.0159(10) 0.8144(9) 0.6306(8) 0.057(3) Uani 1 1 d . . .
H32 H 0.9700 0.8114 0.5678 0.069 Uiso 1 1 calc R . .
C33 C 1.1422(13) 0.6588(11) 0.5313(9) 0.075(3) Uani 1 1 d . . .
H33A H 1.2310 0.6812 0.5298 0.113 Uiso 1 1 calc R . .
H33B H 1.0908 0.6765 0.4772 0.113 Uiso 1 1 calc R . .
H33C H 1.1184 0.5656 0.5212 0.113 Uiso 1 1 calc R . .

loop_
_atom_site_aniso_label
_atom_site_aniso_U_11
_atom_site_aniso_U_22
_atom_site_aniso_U_33
_atom_site_aniso_U_23
_atom_site_aniso_U_13
_atom_site_aniso_U_12
U 0.03426(17) 0.02938(16) 0.02913(19) 0.01223(12) 0.00307(11) 0.00515(10)
N 0.061(5) 0.047(4) 0.062(5) 0.028(4) 0.030(4) 0.027(4)
C1 0.054(6) 0.035(4) 0.049(6) 0.008(4) 0.007(4) -0.001(4)
C2 0.041(5) 0.048(5) 0.050(6) 0.019(4) -0.012(4) -0.007(4)
C3 0.049(5) 0.055(5) 0.084(7) 0.033(5) -0.016(5) -0.003(4)
C4 0.091(7) 0.059(5) 0.059(6) 0.025(5) -0.003(5) -0.020(5)
C5 0.073(6) 0.055(5) 0.058(6) -0.007(4) 0.022(5) -0.011(5)
C6 0.068(6) 0.036(4) 0.101(7) 0.029(5) 0.020(5) 0.006(4)
C7 0.139(6) 0.139(6) 0.139(6) 0.050(3) 0.0298(17) 0.0304(17)
C8 0.082(4) 0.081(4) 0.082(4) 0.0295(16) 0.0173(13) 0.0175(13)
C9 0.125(6) 0.124(6) 0.124(6) 0.045(2) 0.0268(16) 0.0274(16)
C10 0.037(4) 0.042(4) 0.032(5) 0.007(3) 0.006(3) 0.002(3)
C11 0.034(4) 0.037(4) 0.044(5) 0.012(4) 0.007(4) 0.001(3)
C12 0.042(5) 0.050(5) 0.034(5) 0.022(4) 0.010(3) 0.015(4)
C13 0.036(4) 0.045(4) 0.031(5) 0.013(3) 0.009(3) 0.008(3)
C14 0.032(4) 0.037(4) 0.036(5) 0.004(3) 0.011(3) 0.004(3)
C15 0.043(5) 0.039(4) 0.091(8) 0.025(5) 0.032(5) 0.017(4)
C16 0.069(6) 0.095(7) 0.111(8) 0.066(6) 0.039(6) 0.032(5)
C17 0.071(6) 0.078(6) 0.098(8) 0.009(5) 0.034(6) 0.019(5)
C18 0.048(6) 0.076(7) 0.095(9) 0.050(6) 0.022(6) 0.021(5)
C19 0.036(4) 0.029(4) 0.035(4) 0.012(3) 0.009(3) 0.006(3)
C20 0.051(5) 0.027(4) 0.039(5) 0.018(3) 0.008(4) 0.011(3)
C21 0.032(4) 0.043(4) 0.039(5) 0.022(4) 0.006(3) 0.006(3)
C22 0.060(6) 0.041(4) 0.022(4) 0.009(3) 0.010(4) 0.000(4)
C23 0.044(5) 0.034(4) 0.049(5) 0.020(4) 0.017(4) 0.007(3)
C24 0.038(5) 0.043(4) 0.040(5) 0.014(4) 0.010(4) 0.002(3)
C25 0.056(6) 0.051(5) 0.063(7) 0.021(5) 0.019(5) -0.004(4)
C26 0.038(5) 0.058(5) 0.070(7) 0.031(5) 0.011(4) 0.012(4)
C27 0.043(5) 0.042(5) 0.051(6) 0.006(4) 0.001(4) -0.002(4)
C28 0.045(5) 0.062(6) 0.091(8) 0.050(6) 0.020(5) 0.015(5)
C29 0.039(5) 0.060(6) 0.079(8) 0.031(6) 0.014(5) 0.005(4)
C30 0.061(6) 0.050(5) 0.054(7) 0.024(5) 0.003(5) -0.005(4)
C31 0.078(7) 0.029(4) 0.044(6) 0.003(4) 0.038(5) 0.001(4)
C32 0.068(7) 0.040(5) 0.064(7) 0.009(4) 0.037(5) 0.011(4)
C33 0.114(10) 0.067(7) 0.061(8) 0.033(6) 0.038(7) 0.030(7)

loop_
_atom_type_symbol
_atom_type_description
_atom_type_scat_dispersion_real
_atom_type_scat_dispersion_imag
_atom_type_scat_source
C C 0.0033 0.0016 'International Tables Vol C Tables 4.2.6.8 and 6.1.1.4'
H H 0.0000 0.0000 'International Tables Vol C Tables 4.2.6.8 and 6.1.1.4'
N N 0.0061 0.0033 'International Tables Vol C Tables 4.2.6.8 and 6.1.1.4'
U U -9.6767 9.6646 'International Tables Vol C Tables 4.2.6.8 and 6.1.1.4'

loop_
_geom_angle_atom_site_label_1
_geom_angle_atom_site_label_2
_geom_angle_atom_site_label_3
_geom_angle
_geom_angle_site_symmetry_1
_geom_angle_site_symmetry_3
_geom_angle_publ_flag
N U C21 118.8(2) . . ?
N U C4 103.5(4) . . ?
C21 U C4 76.2(3) . . ?
N U C3 125.5(3) . . ?
C21 U C3 81.4(3) . . ?
C4 U C3 27.9(4) . . ?
N U C22 91.4(3) . . ?
C21 U C22 29.8(3) . . ?
C4 U C22 69.4(3) . . ?
C3 U C22 87.7(3) . . ?
N U C12 80.9(2) . . ?
C21 U C12 142.6(2) . . ?
C4 U C12 133.2(3) . . ?
C3 U C12 114.3(3) . . ?
C22 U C12 157.2(3) . . ?
N U C13 83.2(2) . . ?
C21 U C13 117.0(2) . . ?
C4 U C13 160.5(3) . . ?
C3 U C13 135.1(3) . . ?
C22 U C13 129.4(2) . . ?
C12 U C13 28.7(2) . . ?
N U C14 110.9(2) . . ?
C21 U C14 95.3(2) . . ?
C4 U C14 144.1(4) . . ?
C3 U C14 117.1(3) . . ?
C22 U C14 118.3(2) . . ?
C12 U C14 47.4(2) . . ?
C13 U C14 28.9(2) . . ?
N U C20 112.5(2) . . ?
C21 U C20 29.3(2) . . ?
C4 U C20 105.5(3) . . ?
C3 U C20 106.6(3) . . ?
C22 U C20 47.9(2) . . ?
C12 U C20 115.7(2) . . ?
C13 U C20 88.3(2) . . ?
C14 U C20 70.6(2) . . ?
N U C2 110.9(3) . . ?
C21 U C2 110.4(2) . . ?
C4 U C2 46.3(3) . . ?
C3 U C2 29.2(3) . . ?
C22 U C2 114.7(3) . . ?
C12 U C2 88.1(3) . . ?
C13 U C2 114.2(3) . . ?
C14 U C2 109.3(3) . . ?
C20 U C2 132.9(3) . . ?
N U C5 77.9(3) . . ?
C21 U C5 100.8(3) . . ?
C4 U C5 29.3(4) . . ?
C3 U C5 47.8(4) . . ?
C22 U C5 83.9(3) . . ?
C12 U C5 115.0(3) . . ?
C13 U C5 142.1(3) . . ?
C14 U C5 154.9(3) . . ?
C20 U C5 129.3(3) . . ?
C2 U C5 46.8(3) . . ?
N U C11 107.7(2) . . ?
C21 U C11 129.0(2) . . ?
C4 U C11 113.4(3) . . ?
C3 U C11 88.7(3) . . ?
C22 U C11 158.8(3) . . ?
C12 U C11 29.3(2) . . ?
C13 U C11 47.3(2) . . ?
C14 U C11 46.5(2) . . ?
C20 U C11 113.8(2) . . ?
C2 U C11 67.8(3) . . ?
C5 U C11 108.8(3) . . ?
C32 N C28 116.4(9) . . ?
C32 N U 121.5(7) . . ?
C28 N U 121.9(6) . . ?
C2 C1 C5 105.9(9) . . ?
C2 C1 C6 125.4(9) . . ?
C5 C1 C6 127.5(10) . . ?
C2 C1 U 72.8(5) . . ?
C5 C1 U 72.8(5) . . ?
C6 C1 U 129.1(7) . . ?
C1 C2 C3 110.0(10) . . ?
C1 C2 U 79.2(5) . . ?
C3 C2 U 72.4(5) . . ?
C4 C3 C2 106.6(10) . . ?
C4 C3 U 76.1(7) . . ?
C2 C3 U 78.4(5) . . ?
C3 C4 C5 111.5(10) . . ?
C3 C4 U 76.1(6) . . ?
C5 C4 U 78.7(6) . . ?
C4 C5 C1 105.9(10) . . ?
C4 C5 U 72.0(6) . . ?
C1 C5 U 78.5(5) . . ?
C8 C6 C1 112.3(10) . . ?
C8 C6 C7 112.0(11) . . ?
C1 C6 C7 114.1(11) . . ?
C8 C6 C9 107.8(11) . . ?
C1 C6 C9 112.1(10) . . ?
C7 C6 C9 97.5(12) . . ?
C14 C10 C11 106.8(7) . . ?
C14 C10 C15 126.2(7) . . ?
C11 C10 C15 126.4(7) . . ?
C14 C10 U 73.1(4) . . ?
C11 C10 U 74.5(5) . . ?
C15 C10 U 124.9(6) . . ?
C10 C11 C12 108.1(7) . . ?
C10 C11 U 77.3(5) . . ?
C12 C11 U 71.9(4) . . ?
C13 C12 C11 107.5(7) . . ?
C13 C12 U 76.0(4) . . ?
C11 C12 U 78.7(5) . . ?
C12 C13 C14 108.2(7) . . ?
C12 C13 U 75.4(5) . . ?
C14 C13 U 77.3(5) . . ?
C10 C14 C13 109.3(7) . . ?
C10 C14 U 78.7(5) . . ?
C13 C14 U 73.8(4) . . ?
C16 C15 C10 110.7(8) . . ?
C16 C15 C18 111.5(10) . . ?
C10 C15 C18 112.3(7) . . ?
C16 C15 C17 110.0(9) . . ?
C10 C15 C17 106.5(9) . . ?
C18 C15 C17 105.7(8) . . ?
C20 C19 C23 106.2(7) . . ?
C20 C19 C24 127.3(7) . . ?
C23 C19 C24 124.5(7) . . ?
C20 C19 U 71.6(4) . . ?
C23 C19 U 73.1(4) . . ?
C24 C19 U 132.7(5) . . ?
C21 C20 C19 109.0(7) . . ?
C21 C20 U 70.4(4) . . ?
C19 C20 U 80.1(4) . . ?
C20 C21 C22 107.5(7) . . ?
C20 C21 U 80.3(4) . . ?
C22 C21 U 77.3(4) . . ?
C23 C22 C21 108.2(7) . . ?
C23 C22 U 80.1(5) . . ?
C21 C22 U 72.9(4) . . ?
C22 C23 C19 109.1(8) . . ?
C22 C23 U 71.4(4) . . ?
C19 C23 U 78.6(4) . . ?
C19 C24 C27 112.9(7) . . ?
C19 C24 C26 110.9(7) . . ?
C27 C24 C26 108.3(7) . . ?
C19 C24 C25 107.9(7) . . ?
C27 C24 C25 108.8(7) . . ?
C26 C24 C25 107.9(7) . . ?
N C28 C29 127.3(11) . . ?
C30 C29 C28 114.4(11) . . ?
C29 C30 C31 126.7(11) . . ?
C30 C31 C33 128.0(10) . . ?
C30 C31 C32 115.2(8) . . ?
C33 C31 C32 116.7(10) . . ?
N C32 C31 119.9(10) . . ?

loop_
_geom_bond_atom_site_label_1
_geom_bond_atom_site_label_2
_geom_bond_distance
_geom_bond_site_symmetry_2
_geom_bond_publ_flag
U N 2.665(7) . ?
U C21 2.718(7) . ?
U C4 2.766(11) . ?
U C3 2.766(10) . ?
U C22 2.774(8) . ?
U C12 2.778(8) . ?
U C13 2.785(8) . ?
U C14 2.830(8) . ?
U C20 2.844(7) . ?
U C2 2.844(8) . ?
U C5 2.851(10) . ?
U C11 2.866(8) . ?
U C23 2.883(7) . ?
U C10 2.900(8) . ?
U C1 2.925(11) . ?
U C19 2.953(10) . ?
N C32 1.336(11) . ?
N C28 1.353(13) . ?
C1 C2 1.398(14) . ?
C1 C5 1.433(14) . ?
C1 C6 1.508(14) . ?
C2 C3 1.418(13) . ?
C3 C4 1.332(17) . ?
C4 C5 1.422(17) . ?
C6 C8 1.447(15) . ?
C6 C7 1.53(2) . ?
C6 C9 1.54(2) . ?
C10 C14 1.396(11) . ?
C10 C11 1.404(11) . ?
C10 C15 1.516(12) . ?
C11 C12 1.431(12) . ?
C12 C13 1.378(11) . ?
C13 C14 1.404(12) . ?
C15 C16 1.513(15) . ?
C15 C18 1.526(13) . ?
C15 C17 1.566(15) . ?
C19 C20 1.420(11) . ?
C19 C23 1.425(11) . ?
C19 C24 1.518(11) . ?
C20 C21 1.414(11) . ?
C21 C22 1.415(12) . ?
C22 C23 1.398(12) . ?
C24 C27 1.530(12) . ?
C24 C26 1.535(12) . ?
C24 C25 1.543(12) . ?
C28 C29 1.388(13) . ?
C29 C30 1.290(14) . ?
C30 C31 1.366(14) . ?
C31 C33 1.484(13) . ?
C31 C32 1.493(14) . ?
